data_4020646
loop_
_publ_author_name
'Wanlong Jiang'
'Chen Chen'
'Dragan Marinkovic'
'Joe A. Tran'
'Caroline W. Chen'
'L. Melissa Arellano'
'Nicole S. White'
'Fabio C. Tucci'

_publ_section_title
;
 Practical Asymmetric Synthesis of \a-Branched
 2-Piperazinylbenzylamines by 1,2-Additions of Organometallic
 Reagents to N-tert-Butanesulfinyl Imines
;
_journal_name_full 'Journal of Organic Chemistry'
_journal_page_first 8924
_journal_page_last 8931
_journal_paper_doi 10.1021/jo051514p
_journal_volume 70
_journal_year 2005
_chemical_absolute_configuration ad
_chemical_formula_moiety 'C24 H38 F3 N3 O3 S'
_chemical_formula_sum 'C24 H38 F3 N3 O3 S'
_chemical_formula_weight 505.63
_space_group_IT_number 1
_space_group_name_Hall 'P 1'
_space_group_name_H-M_alt 'P 1'
_symmetry_cell_setting triclinic
_symmetry_space_group_name_Hall 'P 1'
_symmetry_space_group_name_H-M 'P 1'
_cell_angle_alpha 76.418(2)
_cell_angle_beta 75.299(2)
_cell_angle_gamma 85.731(3)
_cell_formula_units_Z 2
_cell_length_a 9.7343(8)
_cell_length_b 11.8630(10)
_cell_length_c 12.4542(11)
_cell_measurement_temperature 115(2)
_cell_volume 1352.0(2)
_diffrn_ambient_temperature 115(2)
_exptl_crystal_density_diffrn 1.242
_cod_depositor_comments
;
The following automatic conversions were performed:
'_symmetry_cell_setting' value 'Triclinic' changed to 'triclinic'
according to '/home/saulius/struct/CIF-dictionaries/cif_core.dic'
dictionary named 'cif_core.dic' version 2.4.1 from 2010-06-29.

Automatic conversion script
Id: cif_fix_enum 1527 2010-12-29 10:47:43Z saulius 
;
_cod_database_code 4020646

loop_
_symmetry_equiv_pos_as_xyz
'x, y, z'

loop_
_atom_site_label
_atom_site_type_symbol
_atom_site_fract_x
_atom_site_fract_y
_atom_site_fract_z
_atom_site_U_iso_or_equiv
_atom_site_adp_type
_atom_site_occupancy
_atom_site_symmetry_multiplicity
_atom_site_calc_flag
_atom_site_refinement_flags
_atom_site_disorder_assembly
_atom_site_disorder_group
S1 S -0.36485(9) 0.89730(7) -0.08753(7) 0.0250(2) Uani 1 1 d . . .
O2 O -0.5152(2) 0.8864(2) -0.01970(19) 0.0329(6) Uani 1 1 d . . .
C3 C -0.2901(3) 0.7486(3) -0.0683(3) 0.0243(8) Uani 1 1 d . . .
C4 C -0.1430(4) 0.7523(4) -0.1491(4) 0.0333(9) Uani 1 1 d . . .
C5 C -0.2821(4) 0.7192(4) 0.0559(3) 0.0313(9) Uani 1 1 d . . .
C6 C -0.3880(5) 0.6666(4) -0.0896(4) 0.0348(9) Uani 1 1 d . . .
N7 N -0.3525(3) 0.9270(2) -0.2263(2) 0.0229(6) Uani 1 1 d . . .
C8 C -0.3491(3) 1.0517(3) -0.2827(3) 0.0211(7) Uani 1 1 d . . .
C9 C -0.2944(4) 1.0649(3) -0.4129(3) 0.0255(8) Uani 1 1 d . . .
C10 C -0.1397(4) 1.0261(4) -0.4429(4) 0.0317(9) Uani 1 1 d . . .
C11 C -0.3104(5) 1.1893(4) -0.4768(4) 0.0401(10) Uani 1 1 d . . .
C12 C -0.4920(3) 1.1155(3) -0.2542(3) 0.0214(7) Uani 1 1 d . . .
C13 C -0.6111(4) 1.0780(3) -0.2773(3) 0.0262(8) Uani 1 1 d . . .
C14 C -0.7364(3) 1.1440(3) -0.2646(3) 0.0245(8) Uani 1 1 d . . .
C15 C -0.8612(4) 1.1018(3) -0.2928(4) 0.0352(9) Uani 1 1 d . . .
F16 F -0.8260(2) 1.0619(2) -0.3875(2) 0.0626(8) Uani 1 1 d . . .
F17 F -0.9253(3) 1.0132(3) -0.2141(3) 0.0796(9) Uani 1 1 d . . .
F18 F -0.9606(2) 1.1833(2) -0.3059(3) 0.0682(9) Uani 1 1 d . . .
C19 C -0.7450(4) 1.2452(3) -0.2285(3) 0.0319(9) Uani 1 1 d . . .
C20 C -0.6267(4) 1.2837(3) -0.2055(3) 0.0300(8) Uani 1 1 d . . .
C21 C -0.4999(3) 1.2190(3) -0.2176(3) 0.0219(7) Uani 1 1 d . . .
N22 N -0.3783(3) 1.2552(2) -0.1901(2) 0.0235(6) Uani 1 1 d . . .
C23 C -0.3779(4) 1.2063(3) -0.0708(3) 0.0287(8) Uani 1 1 d . . .
C24 C -0.2318(4) 1.2167(3) -0.0527(3) 0.0322(9) Uani 1 1 d . . .
N25 N -0.1852(3) 1.3380(2) -0.0931(2) 0.0272(7) Uani 1 1 d . . .
C26 C -0.2028(4) 1.3954(3) -0.2063(3) 0.0249(8) Uani 1 1 d . . .
C27 C -0.3510(4) 1.3784(3) -0.2162(3) 0.0257(8) Uani 1 1 d . . .
C28 C -0.0902(4) 1.3795(3) -0.0505(3) 0.0262(8) Uani 1 1 d . . .
O29 O -0.0254(2) 1.4693(2) -0.0975(2) 0.0316(6) Uani 1 1 d . . .
O30 O -0.0804(3) 1.3117(2) 0.0495(2) 0.0341(6) Uani 1 1 d . . .
C31 C 0.0081(4) 1.3430(3) 0.1181(3) 0.0294(8) Uani 1 1 d . . .
C32 C -0.0351(5) 1.4608(4) 0.1430(4) 0.0400(10) Uani 1 1 d . . .
C33 C 0.1629(5) 1.3374(5) 0.0585(4) 0.0418(11) Uani 1 1 d . . .
C34 C -0.0285(5) 1.2482(5) 0.2258(4) 0.0459(11) Uani 1 1 d . . .
S35 S 0.35915(9) 0.83402(7) 0.32126(7) 0.0272(2) Uani 1 1 d . . .
O36 O 0.5033(3) 0.7803(2) 0.2929(2) 0.0415(7) Uani 1 1 d . . .
C37 C 0.3911(4) 0.9884(3) 0.3021(3) 0.0266(8) Uani 1 1 d . . .
C38 C 0.4717(5) 0.9941(4) 0.3907(4) 0.0338(9) Uani 1 1 d . . .
C39 C 0.4780(5) 1.0362(4) 0.1833(4) 0.0463(11) Uani 1 1 d . . .
C40 C 0.2472(5) 1.0472(4) 0.3284(5) 0.0481(12) Uani 1 1 d . . .
N41 N 0.2782(3) 0.8384(2) 0.2179(2) 0.0246(7) Uani 1 1 d . . .
C42 C 0.1508(3) 0.7654(3) 0.2495(3) 0.0228(7) Uani 1 1 d . . .
C43 C 0.0785(4) 0.7846(3) 0.1501(3) 0.0279(8) Uani 1 1 d . . .
C44 C 0.1704(5) 0.7469(4) 0.0461(3) 0.0363(10) Uani 1 1 d . . .
C45 C 0.0279(5) 0.9101(4) 0.1190(4) 0.0393(10) Uani 1 1 d . . .
C46 C 0.1758(3) 0.6372(3) 0.2989(3) 0.0217(7) Uani 1 1 d . . .
C47 C 0.3064(4) 0.5853(3) 0.2644(3) 0.0242(8) Uani 1 1 d . . .
C48 C 0.3301(3) 0.4671(3) 0.3051(3) 0.0254(8) Uani 1 1 d . . .
C49 C 0.4732(4) 0.4154(3) 0.2639(3) 0.0331(9) Uani 1 1 d . . .
F50 F 0.5163(3) 0.4358(3) 0.1539(2) 0.1123(14) Uani 1 1 d . . .
F51 F 0.5743(3) 0.4566(3) 0.2934(4) 0.1148(15) Uani 1 1 d . . .
F52 F 0.4810(3) 0.3038(2) 0.2985(3) 0.0897(11) Uani 1 1 d . . .
C53 C 0.2229(4) 0.3998(3) 0.3812(3) 0.0257(8) Uani 1 1 d . . .
C54 C 0.0920(4) 0.4508(3) 0.4177(3) 0.0228(8) Uani 1 1 d . . .
C55 C 0.0661(3) 0.5681(3) 0.3774(3) 0.0216(7) Uani 1 1 d . . .
N56 N -0.0714(3) 0.6198(2) 0.4116(2) 0.0221(6) Uani 1 1 d . . .
C57 C -0.0850(4) 0.6847(3) 0.5013(3) 0.0228(8) Uani 1 1 d . . .
C58 C -0.2183(4) 0.7594(3) 0.5088(3) 0.0252(8) Uani 1 1 d . . .
N59 N -0.3416(3) 0.6866(2) 0.5302(2) 0.0248(7) Uani 1 1 d . . .
C60 C -0.3288(4) 0.6111(3) 0.4507(3) 0.0264(8) Uani 1 1 d . . .
C61 C -0.1919(4) 0.5411(3) 0.4446(3) 0.0238(8) Uani 1 1 d . . .
C62 C -0.4675(3) 0.7175(3) 0.5954(3) 0.0237(7) Uani 1 1 d . . .
O63 O -0.4808(2) 0.79324(19) 0.64825(19) 0.0261(5) Uani 1 1 d . . .
O64 O -0.5725(2) 0.6515(2) 0.59338(19) 0.0266(6) Uani 1 1 d . . .
C65 C -0.7153(3) 0.6544(3) 0.6709(3) 0.0234(8) Uani 1 1 d . . .
C66 C -0.7847(4) 0.7742(3) 0.6444(3) 0.0299(9) Uani 1 1 d . . .
C67 C -0.7901(4) 0.5642(4) 0.6421(3) 0.0285(8) Uani 1 1 d . . .
C68 C -0.7038(4) 0.6209(4) 0.7939(3) 0.0296(9) Uani 1 1 d . . .
H69 H -0.094(4) 0.685(3) -0.133(3) 0.030(10) Uiso 1 1 d . . .
H70 H -0.163(4) 0.758(3) -0.227(3) 0.045(11) Uiso 1 1 d . . .
H71 H -0.081(3) 0.814(3) -0.144(3) 0.022(9) Uiso 1 1 d . . .
H72 H -0.248(3) 0.641(3) 0.071(3) 0.030(10) Uiso 1 1 d . . .
H73 H -0.217(4) 0.760(3) 0.070(3) 0.030(10) Uiso 1 1 d . . .
H74 H -0.377(3) 0.725(2) 0.107(2) 0.006(7) Uiso 1 1 d . . .
H75 H -0.485(4) 0.677(3) -0.051(3) 0.031(10) Uiso 1 1 d . . .
H76 H -0.363(5) 0.587(4) -0.067(4) 0.071(16) Uiso 1 1 d . . .
H77 H -0.390(4) 0.685(3) -0.169(4) 0.056(13) Uiso 1 1 d . . .
H78 H -0.410(3) 0.889(3) -0.253(3) 0.024(9) Uiso 1 1 d . . .
H79 H -0.279(3) 1.085(2) -0.253(2) 0.017(8) Uiso 1 1 d . . .
H80 H -0.362(3) 1.013(3) -0.431(2) 0.020(8) Uiso 1 1 d . . .
H81 H -0.115(4) 0.953(3) -0.399(3) 0.043(12) Uiso 1 1 d . . .
H82 H -0.083(4) 1.077(3) -0.431(3) 0.036(11) Uiso 1 1 d . . .
H83 H -0.108(4) 1.018(3) -0.521(3) 0.034(10) Uiso 1 1 d . . .
H84 H -0.271(4) 1.196(4) -0.554(4) 0.057(13) Uiso 1 1 d . . .
H85 H -0.397(4) 1.228(3) -0.470(3) 0.037(11) Uiso 1 1 d . . .
H86 H -0.240(5) 1.250(4) -0.472(4) 0.067(14) Uiso 1 1 d . . .
H87 H -0.602(3) 1.005(3) -0.306(3) 0.026(9) Uiso 1 1 d . . .
H88 H -0.828(4) 1.300(3) -0.224(3) 0.031(10) Uiso 1 1 d . . .
H89 H -0.635(3) 1.362(3) -0.187(3) 0.018(8) Uiso 1 1 d . . .
H90 H -0.441(4) 1.246(3) -0.024(3) 0.030(10) Uiso 1 1 d . . .
H91 H -0.391(4) 1.120(3) -0.053(3) 0.042(11) Uiso 1 1 d . . .
H92 H -0.161(4) 1.165(3) -0.095(3) 0.035(11) Uiso 1 1 d . . .
H93 H -0.221(3) 1.192(3) 0.020(3) 0.023(9) Uiso 1 1 d . . .
H94 H -0.132(3) 1.358(3) -0.267(3) 0.023(9) Uiso 1 1 d . . .
H95 H -0.176(3) 1.488(3) -0.230(2) 0.014(8) Uiso 1 1 d . . .
H96 H -0.420(4) 1.419(3) -0.167(3) 0.031(10) Uiso 1 1 d . . .
H97 H -0.351(4) 1.418(3) -0.306(3) 0.044(11) Uiso 1 1 d . . .
H98 H 0.020(4) 1.471(3) 0.205(3) 0.052(12) Uiso 1 1 d . . .
H99 H -0.010(5) 1.517(4) 0.063(4) 0.079(16) Uiso 1 1 d . . .
H100 H -0.134(5) 1.467(4) 0.177(4) 0.083(17) Uiso 1 1 d . . .
H101 H 0.214(3) 1.349(3) 0.111(3) 0.022(9) Uiso 1 1 d . . .
H102 H 0.184(4) 1.396(4) -0.001(4) 0.045(13) Uiso 1 1 d . . .
H103 H 0.184(4) 1.265(4) 0.050(3) 0.054(15) Uiso 1 1 d . . .
H104 H -0.124(4) 1.244(3) 0.261(3) 0.038(12) Uiso 1 1 d . . .
H105 H -0.003(5) 1.169(4) 0.209(4) 0.088(19) Uiso 1 1 d . . .
H106 H 0.015(4) 1.262(3) 0.285(3) 0.042(11) Uiso 1 1 d . . .
H107 H 0.564(4) 0.959(3) 0.369(3) 0.045(12) Uiso 1 1 d . . .
H108 H 0.486(4) 1.078(3) 0.388(3) 0.037(10) Uiso 1 1 d . . .
H109 H 0.427(4) 0.965(3) 0.462(3) 0.044(12) Uiso 1 1 d . . .
H110 H 0.407(4) 1.043(3) 0.127(4) 0.062(13) Uiso 1 1 d . . .
H111 H 0.571(3) 0.992(3) 0.169(3) 0.020(9) Uiso 1 1 d . . .
H112 H 0.496(4) 1.126(3) 0.180(3) 0.046(11) Uiso 1 1 d . . .
H113 H 0.183(4) 1.034(3) 0.268(3) 0.046(11) Uiso 1 1 d . . .
H114 H 0.190(5) 1.014(4) 0.402(4) 0.065(16) Uiso 1 1 d . . .
H115 H 0.253(4) 1.128(4) 0.330(4) 0.067(15) Uiso 1 1 d . . .
H116 H 0.329(3) 0.848(3) 0.151(3) 0.014(9) Uiso 1 1 d . . .
H117 H 0.080(3) 0.804(3) 0.314(3) 0.025(9) Uiso 1 1 d . . .
H118 H -0.012(3) 0.732(3) 0.181(3) 0.027(9) Uiso 1 1 d . . .
H119 H 0.207(4) 0.661(3) 0.059(3) 0.042(11) Uiso 1 1 d . . .
H120 H 0.120(4) 0.740(3) -0.009(3) 0.035(10) Uiso 1 1 d . . .
H121 H 0.239(4) 0.804(3) 0.009(3) 0.048(13) Uiso 1 1 d . . .
H122 H -0.027(4) 0.921(3) 0.064(3) 0.042(11) Uiso 1 1 d . . .
H123 H 0.106(4) 0.957(3) 0.096(3) 0.033(11) Uiso 1 1 d . . .
H124 H -0.039(4) 0.937(4) 0.191(4) 0.067(14) Uiso 1 1 d . . .
H125 H 0.379(3) 0.633(3) 0.206(3) 0.016(8) Uiso 1 1 d . . .
H126 H 0.241(3) 0.319(3) 0.418(2) 0.013(8) Uiso 1 1 d . . .
H127 H 0.019(3) 0.409(3) 0.464(2) 0.012(8) Uiso 1 1 d . . .
H128 H -0.002(4) 0.736(3) 0.482(3) 0.027(9) Uiso 1 1 d . . .
H129 H -0.096(3) 0.633(3) 0.582(3) 0.014(8) Uiso 1 1 d . . .
H130 H -0.217(4) 0.829(3) 0.440(3) 0.038(11) Uiso 1 1 d . . .
H131 H -0.230(3) 0.796(3) 0.570(3) 0.017(8) Uiso 1 1 d . . .
H132 H -0.403(4) 0.554(3) 0.478(3) 0.055(13) Uiso 1 1 d . . .
H133 H -0.317(3) 0.658(3) 0.379(3) 0.024(10) Uiso 1 1 d . . .
H134 H -0.196(3) 0.489(3) 0.521(3) 0.029(9) Uiso 1 1 d . . .
H135 H -0.179(3) 0.498(3) 0.392(3) 0.024(9) Uiso 1 1 d . . .
H136 H -0.788(4) 0.801(3) 0.558(3) 0.051(12) Uiso 1 1 d . . .
H137 H -0.731(3) 0.835(3) 0.663(3) 0.023(9) Uiso 1 1 d . . .
H138 H -0.879(4) 0.770(3) 0.693(3) 0.025(9) Uiso 1 1 d . . .
H139 H -0.798(4) 0.583(3) 0.563(3) 0.040(11) Uiso 1 1 d . . .
H140 H -0.742(3) 0.489(3) 0.660(3) 0.018(9) Uiso 1 1 d . . .
H141 H -0.878(3) 0.549(3) 0.694(3) 0.017(8) Uiso 1 1 d . . .
H142 H -0.635(4) 0.552(3) 0.803(3) 0.051(12) Uiso 1 1 d . . .
H143 H -0.663(4) 0.674(3) 0.806(3) 0.026(10) Uiso 1 1 d . . .
H144 H -0.799(3) 0.599(2) 0.844(2) 0.010(8) Uiso 1 1 d . . .

loop_
_atom_site_aniso_label
_atom_site_aniso_U_11
_atom_site_aniso_U_22
_atom_site_aniso_U_33
_atom_site_aniso_U_23
_atom_site_aniso_U_13
_atom_site_aniso_U_12
S1 0.0254(5) 0.0282(5) 0.0239(4) -0.0091(4) -0.0083(4) 0.0024(4)
O2 0.0276(14) 0.0435(16) 0.0240(13) -0.0097(11) -0.0011(11) 0.0108(12)
C3 0.0217(18) 0.0234(19) 0.0294(19) -0.0056(15) -0.0114(15) 0.0063(15)
C4 0.025(2) 0.029(2) 0.041(2) -0.0041(19) -0.0053(18) 0.0056(18)
C5 0.026(2) 0.036(2) 0.034(2) -0.0042(18) -0.0146(18) 0.0015(19)
C6 0.035(3) 0.031(2) 0.038(2) -0.0064(19) -0.009(2) -0.0017(19)
N7 0.0233(16) 0.0243(16) 0.0240(15) -0.0080(13) -0.0085(13) -0.0003(13)
C8 0.0211(18) 0.0194(17) 0.0232(17) -0.0056(14) -0.0053(14) -0.0018(14)
C9 0.0221(19) 0.028(2) 0.0267(19) -0.0108(16) -0.0029(15) -0.0004(16)
C10 0.027(2) 0.039(3) 0.031(2) -0.015(2) -0.0012(17) -0.0054(19)
C11 0.046(3) 0.035(3) 0.029(2) -0.0001(19) 0.000(2) 0.002(2)
C12 0.0206(18) 0.0204(18) 0.0233(17) -0.0059(14) -0.0041(14) -0.0024(14)
C13 0.0256(19) 0.026(2) 0.0293(19) -0.0123(16) -0.0063(16) -0.0004(16)
C14 0.0222(19) 0.0194(18) 0.034(2) -0.0088(15) -0.0068(15) -0.0008(15)
C15 0.025(2) 0.037(2) 0.051(3) -0.019(2) -0.0151(19) 0.0028(18)
F16 0.0330(13) 0.098(2) 0.083(2) -0.0615(17) -0.0274(13) 0.0146(14)
F17 0.0630(18) 0.080(2) 0.096(2) 0.0028(18) -0.0279(17) -0.0412(17)
F18 0.0371(14) 0.0638(18) 0.135(3) -0.0610(18) -0.0482(16) 0.0251(13)
C19 0.023(2) 0.029(2) 0.043(2) -0.0139(18) -0.0030(17) 0.0032(17)
C20 0.027(2) 0.024(2) 0.042(2) -0.0149(17) -0.0081(17) 0.0034(16)
C21 0.0244(18) 0.0219(18) 0.0181(16) -0.0047(14) -0.0023(14) -0.0021(15)
N22 0.0265(16) 0.0232(16) 0.0231(15) -0.0069(12) -0.0083(12) -0.0015(13)
C23 0.041(2) 0.021(2) 0.0241(19) -0.0037(16) -0.0073(17) -0.0081(18)
C24 0.047(3) 0.022(2) 0.032(2) 0.0017(17) -0.022(2) -0.0101(18)
N25 0.0354(18) 0.0217(16) 0.0257(15) 0.0010(12) -0.0134(13) -0.0080(13)
C26 0.029(2) 0.0228(19) 0.0220(18) -0.0006(15) -0.0066(15) -0.0079(16)
C27 0.033(2) 0.0221(19) 0.0238(19) -0.0070(15) -0.0075(16) -0.0019(16)
C28 0.028(2) 0.027(2) 0.0240(18) -0.0053(15) -0.0088(15) 0.0009(16)
O29 0.0324(14) 0.0337(15) 0.0282(14) -0.0008(11) -0.0088(11) -0.0121(12)
O30 0.0401(16) 0.0349(16) 0.0292(14) 0.0010(12) -0.0161(12) -0.0132(13)
C31 0.0285(19) 0.038(2) 0.0256(18) -0.0112(17) -0.0105(15) -0.0006(18)
C32 0.053(3) 0.038(3) 0.038(2) -0.016(2) -0.024(2) 0.008(2)
C33 0.033(2) 0.053(3) 0.037(3) -0.007(2) -0.010(2) 0.006(2)
C34 0.047(3) 0.061(3) 0.030(2) 0.002(2) -0.017(2) -0.011(3)
S35 0.0316(5) 0.0262(5) 0.0245(5) -0.0035(4) -0.0097(4) -0.0021(4)
O36 0.0411(17) 0.0420(16) 0.0519(17) -0.0212(14) -0.0250(14) 0.0148(13)
C37 0.034(2) 0.0228(19) 0.0265(18) -0.0069(15) -0.0106(16) -0.0031(16)
C38 0.040(3) 0.035(3) 0.030(2) -0.0058(19) -0.0132(19) -0.011(2)
C39 0.062(3) 0.042(3) 0.036(2) -0.004(2) -0.014(2) -0.019(2)
C40 0.052(3) 0.041(3) 0.065(3) -0.029(3) -0.029(3) 0.015(2)
N41 0.0243(16) 0.0285(17) 0.0209(16) -0.0052(13) -0.0043(13) -0.0057(13)
C42 0.0199(18) 0.0241(19) 0.0244(18) -0.0053(15) -0.0048(15) -0.0022(15)
C43 0.026(2) 0.031(2) 0.028(2) -0.0069(16) -0.0085(16) -0.0017(17)
C44 0.040(2) 0.044(3) 0.029(2) -0.0099(19) -0.0097(19) -0.009(2)
C45 0.046(3) 0.032(2) 0.043(3) -0.002(2) -0.025(2) 0.002(2)
C46 0.0214(18) 0.0258(19) 0.0189(16) -0.0066(14) -0.0051(14) -0.0011(15)
C47 0.0201(18) 0.0251(19) 0.0265(18) -0.0070(15) -0.0022(15) -0.0031(16)
C48 0.0202(18) 0.027(2) 0.0303(19) -0.0109(16) -0.0051(15) 0.0022(15)
C49 0.028(2) 0.027(2) 0.043(2) -0.0099(18) -0.0066(18) 0.0016(17)
F50 0.085(2) 0.164(3) 0.057(2) -0.018(2) 0.0066(17) 0.083(2)
F51 0.0308(15) 0.131(3) 0.232(4) -0.139(3) -0.037(2) 0.0263(17)
F52 0.0423(16) 0.0346(16) 0.156(3) -0.0072(17) 0.0243(17) 0.0125(13)
C53 0.025(2) 0.022(2) 0.033(2) -0.0082(16) -0.0117(16) 0.0014(16)
C54 0.0190(18) 0.026(2) 0.0228(18) -0.0046(15) -0.0040(15) -0.0047(16)
C55 0.0171(17) 0.0290(19) 0.0236(18) -0.0151(15) -0.0064(14) 0.0026(15)
N56 0.0192(14) 0.0243(15) 0.0243(15) -0.0080(12) -0.0050(12) -0.0015(12)
C57 0.0187(18) 0.029(2) 0.0252(19) -0.0117(16) -0.0069(15) -0.0041(16)
C58 0.0207(19) 0.026(2) 0.032(2) -0.0144(17) -0.0040(16) -0.0032(16)
N59 0.0178(15) 0.0327(17) 0.0300(16) -0.0195(14) -0.0044(12) -0.0035(13)
C60 0.0190(19) 0.032(2) 0.031(2) -0.0129(17) -0.0039(16) -0.0036(17)
C61 0.0194(18) 0.027(2) 0.028(2) -0.0132(17) -0.0047(15) -0.0020(15)
C62 0.0204(18) 0.028(2) 0.0233(18) -0.0053(15) -0.0063(14) -0.0023(15)
O63 0.0224(13) 0.0287(13) 0.0298(13) -0.0148(11) -0.0030(10) -0.0015(10)
O64 0.0163(12) 0.0345(15) 0.0311(14) -0.0163(11) -0.0006(10) -0.0036(11)
C65 0.0161(18) 0.031(2) 0.0210(17) -0.0047(15) -0.0010(14) -0.0036(15)
C66 0.022(2) 0.036(2) 0.028(2) -0.0034(18) -0.0044(17) 0.0023(17)
C67 0.019(2) 0.037(2) 0.027(2) -0.0053(17) -0.0007(17) -0.0055(17)
C68 0.030(2) 0.034(2) 0.027(2) -0.0076(17) -0.0079(17) -0.006(2)

loop_
_geom_bond_atom_site_label_1
_geom_bond_atom_site_label_2
_geom_bond_distance
_geom_bond_site_symmetry_2
_geom_bond_publ_flag
S1 O2 1.491(2) . ?
S1 N7 1.655(3) . ?
S1 C3 1.843(3) . ?
C3 C5 1.525(5) . ?
C3 C4 1.524(5) . ?
C3 C6 1.520(5) . ?
C4 H69 0.91(4) . ?
C4 H70 1.03(4) . ?
C4 H71 1.00(3) . ?
C5 H72 0.95(3) . ?
C5 H73 0.90(3) . ?
C5 H74 0.98(3) . ?
C6 H75 0.96(4) . ?
C6 H76 0.95(5) . ?
C6 H77 0.97(4) . ?
N7 C8 1.480(4) . ?
N7 H78 0.91(3) . ?
C8 C12 1.534(4) . ?
C8 C9 1.546(4) . ?
C8 H79 1.00(3) . ?
C9 C10 1.520(5) . ?
C9 C11 1.520(5) . ?
C9 H80 1.04(3) . ?
C10 H81 0.95(4) . ?
C10 H82 0.90(4) . ?
C10 H83 0.97(4) . ?
C11 H84 0.92(4) . ?
C11 H85 0.93(4) . ?
C11 H86 1.05(4) . ?
C12 C21 1.397(4) . ?
C12 C13 1.390(4) . ?
C13 C14 1.394(5) . ?
C13 H87 1.00(3) . ?
C14 C19 1.368(5) . ?
C14 C15 1.496(5) . ?
C15 F18 1.328(4) . ?
C15 F16 1.329(4) . ?
C15 F17 1.326(5) . ?
C19 C20 1.387(5) . ?
C19 H88 0.99(3) . ?
C20 C21 1.398(5) . ?
C20 H89 1.00(3) . ?
C21 N22 1.433(4) . ?
N22 C27 1.450(4) . ?
N22 C23 1.463(4) . ?
C23 C24 1.513(5) . ?
C23 H90 0.92(3) . ?
C23 H91 1.01(4) . ?
C24 N25 1.474(4) . ?
C24 H92 1.02(4) . ?
C24 H93 0.92(3) . ?
N25 C28 1.349(4) . ?
N25 C26 1.461(4) . ?
C26 C27 1.511(5) . ?
C26 H94 1.04(3) . ?
C26 H95 1.10(3) . ?
C27 H96 0.97(3) . ?
C27 H97 1.11(4) . ?
C28 O29 1.223(4) . ?
C28 O30 1.337(4) . ?
O30 C31 1.476(4) . ?
C31 C33 1.505(6) . ?
C31 C32 1.509(5) . ?
C31 C34 1.516(5) . ?
C32 H98 1.07(4) . ?
C32 H99 1.04(5) . ?
C32 H100 0.96(5) . ?
C33 H101 0.95(3) . ?
C33 H102 0.88(4) . ?
C33 H103 0.90(4) . ?
C34 H104 0.93(4) . ?
C34 H105 1.01(5) . ?
C34 H106 0.99(4) . ?
S35 O36 1.490(3) . ?
S35 N41 1.661(3) . ?
S35 C37 1.831(3) . ?
C37 C40 1.511(5) . ?
C37 C39 1.506(5) . ?
C37 C38 1.523(5) . ?
C38 H107 0.96(4) . ?
C38 H108 1.01(4) . ?
C38 H109 0.89(4) . ?
C39 H110 1.08(4) . ?
C39 H111 1.01(3) . ?
C39 H112 1.08(4) . ?
C40 H113 1.15(4) . ?
C40 H114 0.96(4) . ?
C40 H115 0.97(5) . ?
N41 C42 1.482(4) . ?
N41 H116 0.84(3) . ?
C42 C43 1.539(5) . ?
C42 C46 1.527(5) . ?
C42 H117 1.09(3) . ?
C43 C44 1.517(5) . ?
C43 C45 1.525(5) . ?
C43 H118 1.05(3) . ?
C44 H119 1.04(4) . ?
C44 H120 0.96(4) . ?
C44 H121 0.94(4) . ?
C45 H122 0.95(4) . ?
C45 H123 0.92(4) . ?
C45 H124 1.06(4) . ?
C46 C47 1.382(4) . ?
C46 C55 1.412(4) . ?
C47 C48 1.397(5) . ?
C47 H125 0.97(3) . ?
C48 C53 1.375(5) . ?
C48 C49 1.496(5) . ?
C49 F50 1.297(4) . ?
C49 F52 1.295(4) . ?
C49 F51 1.297(4) . ?
C53 C54 1.385(5) . ?
C53 H126 0.99(3) . ?
C54 C55 1.391(5) . ?
C54 H127 0.89(3) . ?
C55 N56 1.436(4) . ?
N56 C61 1.468(4) . ?
N56 C57 1.473(4) . ?
C57 C58 1.512(5) . ?
C57 H128 0.99(3) . ?
C57 H129 1.03(3) . ?
C58 N59 1.463(4) . ?
C58 H130 1.04(4) . ?
C58 H131 0.94(3) . ?
N59 C62 1.366(4) . ?
N59 C60 1.461(4) . ?
C60 C61 1.511(5) . ?
C60 H132 0.97(4) . ?
C60 H133 0.92(3) . ?
C61 H134 1.00(3) . ?
C61 H135 0.90(3) . ?
C62 O63 1.214(4) . ?
C62 O64 1.341(4) . ?
O64 C65 1.481(4) . ?
C65 C67 1.494(5) . ?
C65 C68 1.520(5) . ?
C65 C66 1.528(5) . ?
C66 H136 1.05(4) . ?
C66 H137 1.02(3) . ?
C66 H138 0.96(3) . ?
C67 H139 0.98(4) . ?
C67 H140 0.97(3) . ?
C67 H141 0.94(3) . ?
C68 H142 1.02(4) . ?
C68 H143 0.83(3) . ?
C68 H144 0.99(3) . ?
